data_4324609
loop_
_publ_author_name
'Tian-Fu Liu'
'Jian L\"u'
'Chongbin Tian'
'Minna Cao'
'Zujin Lin'
'Rong Cao'

_publ_section_title
;
 Porous Anionic, Cationic, and Neutral Metal-Carboxylate Frameworks
 Constructed from Flexible Tetrapodal Ligands: Syntheses, Structures,
 Ion-Exchanges, and Magnetic Properties
;
_journal_name_full 'Inorganic Chemistry'
_journal_page_first 2264
_journal_page_last 2271
_journal_paper_doi 10.1021/ic1019229
_journal_volume 50
_journal_year 2011
_chemical_formula_sum 'C90 H102 Dy3 N7 O36'
_chemical_formula_weight 2345.30
_chemical_name_systematic
; 
 ? 
;
_space_group_IT_number 57
_symmetry_cell_setting orthorhombic
_symmetry_space_group_name_Hall '-P 2c 2b'
_symmetry_space_group_name_H-M 'P b c m'
_atom_sites_solution_hydrogens geom
_atom_sites_solution_primary direct
_atom_sites_solution_secondary difmap
_audit_creation_method SHELXL-97
_cell_angle_alpha 90.00
_cell_angle_beta 90.00
_cell_angle_gamma 90.00
_cell_formula_units_Z 4
_cell_length_a 10.7029(19)
_cell_length_b 28.176(5)
_cell_length_c 34.014(6)
_cell_measurement_reflns_used 19509
_cell_measurement_temperature 78(2)
_cell_measurement_theta_max 27.4816
_cell_measurement_theta_min 2.5017
_cell_volume 10257(3)
_computing_cell_refinement 'CrystalClear (Rigaku Inc., 2008)'
_computing_data_collection 'CrystalClear (Rigaku Inc., 2008)'
_computing_data_reduction 'CrystalClear (Rigaku Inc., 2008)'
_computing_molecular_graphics 'SHELXL-97 (Sheldrick, 1997)'
_computing_publication_material 'SHELXL-97 (Sheldrick, 1997)'
_computing_structure_refinement 'SHELXL-97 (Sheldrick, 1997)'
_computing_structure_solution 'SHELXS-97 (Sheldrick, 1990)'
_diffrn_ambient_temperature 78(2)
_diffrn_detector_area_resol_mean 28.5714
_diffrn_measured_fraction_theta_full 0.982
_diffrn_measured_fraction_theta_max 0.982
_diffrn_measurement_device_type
;   
Saturn724+ (2x2 bin mode) 
;
_diffrn_measurement_method CCD_Profile_fitting
_diffrn_radiation_monochromator graphite
_diffrn_radiation_source 'fine-focus sealed tube'
_diffrn_radiation_type MoK\a
_diffrn_radiation_wavelength 0.71073
_diffrn_reflns_av_R_equivalents 0.0533
_diffrn_reflns_av_sigmaI/netI 0.0396
_diffrn_reflns_limit_h_max 13
_diffrn_reflns_limit_h_min -13
_diffrn_reflns_limit_k_max 34
_diffrn_reflns_limit_k_min -34
_diffrn_reflns_limit_l_max 41
_diffrn_reflns_limit_l_min -41
_diffrn_reflns_number 61188
_diffrn_reflns_theta_full 25.60
_diffrn_reflns_theta_max 25.60
_diffrn_reflns_theta_min 2.31
_diffrn_standards_decay_% none
_diffrn_standards_interval_count none
_diffrn_standards_interval_time none
_diffrn_standards_number none
_exptl_absorpt_coefficient_mu 2.247
_exptl_absorpt_correction_T_max 1.0000
_exptl_absorpt_correction_T_min 0.6198
_exptl_absorpt_correction_type multi-scan
_exptl_crystal_colour Colorless
_exptl_crystal_density_diffrn 1.527
_exptl_crystal_description Prism
_exptl_crystal_F_000 4756
_exptl_crystal_size_max 0.3000
_exptl_crystal_size_mid 0.2600
_exptl_crystal_size_min 0.2400
_refine_diff_density_max 0.626
_refine_diff_density_min -0.388
_refine_diff_density_rms 0.030
_refine_ls_extinction_method none
_refine_ls_goodness_of_fit_ref 1.011
_refine_ls_hydrogen_treatment constr
_refine_ls_matrix_type full
_refine_ls_number_parameters 786
_refine_ls_number_reflns 9643
_refine_ls_number_restraints 2147
_refine_ls_restrained_S_all 0.983
_refine_ls_R_factor_all 0.0808
_refine_ls_R_factor_gt 0.0768
_refine_ls_shift/su_max 0.041
_refine_ls_shift/su_mean 0.000
_refine_ls_structure_factor_coef Fsqd
_refine_ls_weighting_details 'calc w=1/[\s^2^(Fo^2^)+(0.0100P)^2^+6.0000P] where P=(Fo^2^+2Fc^2^)/3'
_refine_ls_weighting_scheme calc
_refine_ls_wR_factor_gt 0.1572
_refine_ls_wR_factor_ref 0.1592
_reflns_number_gt 9033
_reflns_number_total 9643
_reflns_threshold_expression >2sigma(I)
_cod_data_source_file ic1019229_si_002_5.cif
_cod_data_source_block compound5
_cod_database_code 4324609

loop_
_symmetry_equiv_pos_as_xyz
'x, y, z'
'-x, -y, z+1/2'
'x, -y+1/2, -z'
'-x, y+1/2, -z+1/2'
'-x, -y, -z'
'x, y, -z-1/2'
'-x, y-1/2, z'
'x, -y-1/2, z-1/2'

loop_
_atom_site_label
_atom_site_type_symbol
_atom_site_fract_x
_atom_site_fract_y
_atom_site_fract_z
_atom_site_U_iso_or_equiv
_atom_site_adp_type
_atom_site_occupancy
_atom_site_symmetry_multiplicity
_atom_site_calc_flag
_atom_site_refinement_flags
_atom_site_disorder_assembly
_atom_site_disorder_group
Dy1 Dy 0.03356(5) 0.309058(19) 0.2500 0.0467(6) Uani 1 2 d S . .
Dy2 Dy -0.14629(5) 0.174387(18) 0.2500 0.0454(6) Uani 1 2 d S . .
Dy3A Dy -0.1789(2) 0.51253(7) 0.7500 0.0579(8) Uani 0.509(7) 2 d SPDU . 1
N6A N 0.0834(14) 0.4960(6) 0.7500 0.108(5) Uani 0.509(7) 2 d SPDU . 1
O18A O 0.0460(13) 0.5359(5) 0.7500 0.104(4) Uani 0.509(7) 2 d SPDU . 1
O19A O 0.0137(13) 0.4636(4) 0.7500 0.066(3) Uani 0.509(7) 2 d SPDU . 1
O20A O 0.1942(13) 0.4889(8) 0.7500 0.189(10) Uani 0.509(7) 2 d SPDU . 1
O21A O -0.600(4) 0.5698(14) 0.7500 0.163(7) Uani 0.509(7) 2 d SPU . 1
Dy3B Dy -0.1139(7) 0.50574(10) 0.7500 0.0953(15) Uani 0.491(7) 2 d SPDU . 2
N6B N -0.3760(17) 0.5302(7) 0.7500 0.125(5) Uani 0.491(7) 2 d SPDU . 2
O18B O -0.3437(14) 0.4894(6) 0.7500 0.134(5) Uani 0.491(7) 2 d SPDU . 2
O19B O -0.2975(17) 0.5603(5) 0.7500 0.137(5) Uani 0.491(7) 2 d SPDU . 2
O20B O -0.4830(16) 0.5401(10) 0.7500 0.172(8) Uani 0.491(7) 2 d SPDU . 2
O21B O 0.213(3) 0.4557(13) 0.7043(11) 0.097(6) Uani 0.246(3) 1 d PU . 2
O1 O -0.6763(6) 0.3577(2) 0.55644(16) 0.0594(14) Uani 1 1 d U . .
O2 O -0.8722(6) 0.2406(2) 0.70413(18) 0.0645(16) Uani 1 1 d U . .
O3 O -0.9840(6) 0.3066(2) 0.70909(18) 0.0678(17) Uani 1 1 d U . .
O4 O -0.7324(6) 0.3609(2) 0.46040(16) 0.0589(14) Uani 1 1 d U . .
O5 O -0.9831(7) 0.3697(2) 0.29356(17) 0.0698(17) Uani 1 1 d U . .
O6 O -0.9228(10) 0.4444(3) 0.2975(2) 0.101(2) Uani 1 1 d U . .
O7 O -0.4213(6) 0.3520(2) 0.44060(16) 0.0575(14) Uani 1 1 d U . .
O8 O -0.1256(7) 0.2876(3) 0.2900(2) 0.0726(18) Uani 1 1 d U . .
O9 O -0.2433(6) 0.2228(2) 0.29659(18) 0.0640(16) Uani 1 1 d U . .
O10 O -0.3563(6) 0.3669(2) 0.53748(17) 0.0598(14) Uani 1 1 d U . .
O11 O -0.2024(8) 0.4607(3) 0.7004(2) 0.0863(19) Uani 1 1 d U . .
O12 O -0.1289(7) 0.3882(2) 0.70735(18) 0.0709(17) Uani 1 1 d U . .
C1 C -0.5457(8) 0.3598(3) 0.4992(2) 0.0517(17) Uani 1 1 d U . .
C2 C -0.6047(8) 0.3285(3) 0.5307(2) 0.0542(17) Uani 1 1 d U . .
H2A H -0.6593 0.3045 0.5182 0.065 Uiso 1 1 calc R . .
H2B H -0.5388 0.3118 0.5457 0.065 Uiso 1 1 calc R . .
C3 C -0.6418(9) 0.3913(3) 0.4780(2) 0.0555(18) Uani 1 1 d U . .
H3A H -0.6826 0.4130 0.4970 0.067 Uiso 1 1 calc R . .
H3B H -0.6000 0.4107 0.4576 0.067 Uiso 1 1 calc R . .
C4 C -0.4853(8) 0.3250(3) 0.4699(2) 0.0542(17) Uani 1 1 d U . .
H4A H -0.4257 0.3039 0.4837 0.065 Uiso 1 1 calc R . .
H4B H -0.5504 0.3050 0.4574 0.065 Uiso 1 1 calc R . .
C5 C -0.4529(8) 0.3944(3) 0.5177(2) 0.0557(18) Uani 1 1 d U . .
H5A H -0.4150 0.4146 0.4971 0.067 Uiso 1 1 calc R . .
H5B H -0.4962 0.4151 0.5368 0.067 Uiso 1 1 calc R . .
C6 C -0.7276(8) 0.3368(3) 0.5892(2) 0.0555(18) Uani 1 1 d U . .
C7 C -0.7098(9) 0.2898(3) 0.5997(2) 0.0577(19) Uani 1 1 d U . .
H7A H -0.6607 0.2695 0.5836 0.069 Uiso 1 1 calc R . .
C8 C -0.7642(9) 0.2724(3) 0.6340(2) 0.0595(19) Uani 1 1 d U . .
H8A H -0.7484 0.2407 0.6420 0.071 Uiso 1 1 calc R . .
C9 C -0.8417(8) 0.3013(3) 0.6566(2) 0.0549(18) Uani 1 1 d U . .
C10 C -0.8578(9) 0.3485(3) 0.6460(3) 0.061(2) Uani 1 1 d U . .
H10A H -0.9083 0.3688 0.6617 0.074 Uiso 1 1 calc R . .
C11 C -0.8005(9) 0.3661(3) 0.6126(3) 0.062(2) Uani 1 1 d U . .
H11A H -0.8112 0.3985 0.6056 0.075 Uiso 1 1 calc R . .
C12 C -0.9041(9) 0.2811(3) 0.6932(3) 0.061(2) Uani 1 1 d U . .
C13 C -0.7852(9) 0.3752(3) 0.4255(2) 0.0567(19) Uani 1 1 d U . .
C14 C -0.8458(9) 0.3394(3) 0.4046(2) 0.062(2) Uani 1 1 d U . .
H14A H -0.8521 0.3084 0.4155 0.074 Uiso 1 1 calc R . .
C15 C -0.8961(10) 0.3490(3) 0.3685(2) 0.065(2) Uani 1 1 d U . .
H15A H -0.9381 0.3247 0.3544 0.078 Uiso 1 1 calc R . .
C16 C -0.8862(10) 0.3940(3) 0.3524(3) 0.065(2) Uani 1 1 d U . .
C17 C -0.8341(11) 0.4300(3) 0.3743(3) 0.070(2) Uani 1 1 d U . .
H17A H -0.8326 0.4614 0.3641 0.084 Uiso 1 1 calc R . .
C18 C -0.7838(10) 0.4208(3) 0.4111(3) 0.066(2) Uani 1 1 d U . .
H18A H -0.7487 0.4458 0.4263 0.079 Uiso 1 1 calc R . .
C19 C -0.9324(12) 0.4031(3) 0.3115(3) 0.073(2) Uani 1 1 d U . .
C20 C -0.3742(8) 0.3279(3) 0.4087(2) 0.0545(18) Uani 1 1 d U . .
C21 C -0.3980(8) 0.2804(3) 0.4006(2) 0.0567(19) Uani 1 1 d U . .
H21A H -0.4483 0.2620 0.4179 0.068 Uiso 1 1 calc R . .
C22 C -0.3471(8) 0.2603(3) 0.3670(2) 0.0554(18) Uani 1 1 d U . .
H22A H -0.3660 0.2283 0.3606 0.066 Uiso 1 1 calc R . .
C23 C -0.2693(8) 0.2863(3) 0.3428(2) 0.0549(18) Uani 1 1 d U . .
C24 C -0.2464(9) 0.3333(3) 0.3514(2) 0.0584(19) Uani 1 1 d U . .
H24A H -0.1936 0.3514 0.3347 0.070 Uiso 1 1 calc R . .
C25 C -0.2986(9) 0.3542(3) 0.3836(3) 0.0601(19) Uani 1 1 d U . .
H25A H -0.2833 0.3868 0.3889 0.072 Uiso 1 1 calc R . .
C26 C -0.2089(9) 0.2638(3) 0.3069(3) 0.059(2) Uani 1 1 d U . .
C27 C -0.3149(9) 0.3828(3) 0.5727(2) 0.0566(18) Uani 1 1 d U . .
C28 C -0.2430(9) 0.3507(3) 0.5938(2) 0.0587(19) Uani 1 1 d U . .
H28A H -0.2232 0.3205 0.5829 0.070 Uiso 1 1 calc R . .
C29 C -0.2005(9) 0.3630(3) 0.6310(3) 0.0603(19) Uani 1 1 d U . .
H29A H -0.1529 0.3408 0.6457 0.072 Uiso 1 1 calc R . .
C30 C -0.2262(9) 0.4071(3) 0.6470(3) 0.0598(19) Uani 1 1 d U . .
C31 C -0.2947(10) 0.4396(3) 0.6253(3) 0.065(2) Uani 1 1 d U . .
H31A H -0.3114 0.4701 0.6360 0.078 Uiso 1 1 calc R . .
C32 C -0.3398(10) 0.4281(3) 0.5878(3) 0.065(2) Uani 1 1 d U . .
H32A H -0.3863 0.4506 0.5729 0.078 Uiso 1 1 calc R . .
C33 C -0.1831(10) 0.4198(3) 0.6878(3) 0.066(2) Uani 1 1 d U . .
O13 O 0.2349(9) 0.3386(4) 0.2500 0.095(3) Uani 1 2 d SDU . .
N1 N 0.4416(12) 0.3290(6) 0.2500 0.115(4) Uani 1 2 d SDU . .
C34 C 0.3379(16) 0.3284(10) 0.2681(5) 0.107(5) Uani 0.50 1 d PDU . .
C35 C 0.3457(15) 0.3340(12) 0.3139(3) 0.126(6) Uani 0.50 1 d PDU . .
H35A H 0.2896 0.3300 0.3357 0.189 Uiso 0.50 1 d PR . .
H35B H 0.3628 0.3671 0.3102 0.189 Uiso 0.50 1 d PR . .
H35C H 0.4224 0.3175 0.3192 0.189 Uiso 0.50 1 d PR . .
C36 C 0.5725(13) 0.3266(9) 0.2500 0.117(6) Uani 1 2 d SDU . .
H36A H 0.6025 0.3266 0.2766 0.175 Uiso 0.50 1 d PR . .
H36B H 0.6087 0.3527 0.2360 0.175 Uiso 0.50 1 d PR . .
H36C H 0.5955 0.2974 0.2375 0.175 Uiso 0.50 1 d PR . .
C37 C 0.406(2) 0.3326(11) 0.2052(6) 0.107(5) Uani 0.50 1 d PDU . .
H37A H 0.3185 0.3353 0.1989 0.161 Uiso 0.50 1 d PR . .
H37B H 0.4373 0.3031 0.1951 0.161 Uiso 0.50 1 d PR . .
H37C H 0.4505 0.3585 0.1936 0.161 Uiso 0.50 1 d PR . .
O14 O -0.3536(9) 0.1471(4) 0.2500 0.100(3) Uani 1 2 d SDU . .
N2 N -0.5779(12) 0.1301(7) 0.2500 0.190(6) Uani 1 2 d SDU . .
C38 C -0.4700(15) 0.1604(6) 0.2500 0.143(5) Uani 1 2 d SDU . .
C39 C -0.507(2) 0.2124(5) 0.2500 0.195(8) Uani 1 2 d SDU . .
H39A H -0.4309 0.2321 0.2500 0.292 Uiso 1 2 calc SR . .
H39B H -0.5561 0.2194 0.2735 0.292 Uiso 0.50 1 calc PR . .
H39C H -0.5561 0.2194 0.2265 0.292 Uiso 0.50 1 calc PR . .
C40 C -0.563(2) 0.0773(6) 0.2500 0.230(10) Uani 1 2 d SDU . .
H40A H -0.4742 0.0692 0.2500 0.345 Uiso 1 2 calc SR . .
H40B H -0.6030 0.0640 0.2265 0.345 Uiso 0.50 1 calc PR . .
H40C H -0.6030 0.0640 0.2735 0.345 Uiso 0.50 1 calc PR . .
C41 C -0.7053(15) 0.1502(9) 0.2500 0.196(9) Uani 1 2 d SDU . .
H41A H -0.7003 0.1849 0.2500 0.294 Uiso 1 2 calc SR . .
H41B H -0.7500 0.1395 0.2735 0.294 Uiso 0.50 1 calc PR . .
H41C H -0.7500 0.1395 0.2265 0.294 Uiso 0.50 1 calc PR . .
O15 O -0.680(3) 0.0075(10) 0.3918(8) 0.163(7) Uani 0.50 1 d PDU . .
N3 N -0.756(3) -0.0125(12) 0.3361(8) 0.163(8) Uani 0.50 1 d PDU . .
C42 C -0.643(3) -0.0118(15) 0.3588(10) 0.166(9) Uani 0.50 1 d PDU . .
C43 C -0.522(3) -0.0406(14) 0.3583(12) 0.182(11) Uani 0.50 1 d PDU . .
H43A H -0.4676 -0.0300 0.3798 0.273 Uiso 0.50 1 calc PR . .
H43B H -0.4790 -0.0358 0.3332 0.273 Uiso 0.50 1 calc PR . .
H43C H -0.5412 -0.0743 0.3617 0.273 Uiso 0.50 1 calc PR . .
C44 C -0.875(2) 0.0041(12) 0.3491(9) 0.132(9) Uani 0.50 1 d PDU . .
H44A H -0.8660 0.0202 0.3745 0.199 Uiso 0.50 1 calc PR . .
H44B H -0.9323 -0.0230 0.3521 0.199 Uiso 0.50 1 calc PR . .
H44C H -0.9095 0.0263 0.3297 0.199 Uiso 0.50 1 calc PR . .
C45 C -0.741(4) -0.0395(13) 0.2989(10) 0.166(10) Uani 0.50 1 d PDU . .
H45A H -0.8202 -0.0395 0.2845 0.249 Uiso 0.50 1 calc PR . .
H45B H -0.7164 -0.0722 0.3048 0.249 Uiso 0.50 1 calc PR . .
H45C H -0.6762 -0.0244 0.2827 0.249 Uiso 0.50 1 calc PR . .
O16 O -0.1789(8) 0.0090(3) 0.4921(3) 0.092(2) Uani 1 1 d DU . .
N4 N -0.0779(13) 0.0800(5) 0.4983(4) 0.076(3) Uani 0.643(17) 1 d PDU A 1
C46 C -0.0977(16) 0.0391(6) 0.4774(5) 0.080(4) Uani 0.643(17) 1 d PDU A 1
C47 C -0.018(4) 0.0359(14) 0.4396(10) 0.083(6) Uani 0.643(17) 1 d PDU A 1
H47A H -0.0359 0.0059 0.4262 0.124 Uiso 0.643(17) 1 calc PR A 1
H47B H 0.0707 0.0372 0.4465 0.124 Uiso 0.643(17) 1 calc PR A 1
H47C H -0.0386 0.0625 0.4222 0.124 Uiso 0.643(17) 1 calc PR A 1
C48 C -0.146(4) 0.0814(11) 0.5364(9) 0.087(5) Uani 0.643(17) 1 d PDU A 1
H48A H -0.1897 0.0512 0.5404 0.131 Uiso 0.643(17) 1 calc PR A 1
H48B H -0.2076 0.1073 0.5359 0.131 Uiso 0.643(17) 1 calc PR A 1
H48C H -0.0871 0.0867 0.5579 0.131 Uiso 0.643(17) 1 calc PR A 1
C49 C -0.005(2) 0.1186(7) 0.4822(8) 0.083(5) Uani 0.643(17) 1 d PDU A 1
H49A H 0.0293 0.1091 0.4567 0.125 Uiso 0.643(17) 1 calc PR A 1
H49B H 0.0632 0.1265 0.5002 0.125 Uiso 0.643(17) 1 calc PR A 1
H49C H -0.0589 0.1465 0.4787 0.125 Uiso 0.643(17) 1 calc PR A 1
N4' N -0.049(3) 0.0649(10) 0.4741(8) 0.082(4) Uani 0.357(17) 1 d PDU A 2
C46' C -0.136(3) 0.0507(9) 0.5038(8) 0.081(5) Uani 0.357(17) 1 d PDU A 2
C47' C -0.145(8) 0.0916(18) 0.5352(17) 0.084(7) Uani 0.357(17) 1 d PDU A 2
H47D H -0.2039 0.0825 0.5558 0.126 Uiso 0.357(17) 1 calc PR A 2
H47E H -0.1731 0.1208 0.5224 0.126 Uiso 0.357(17) 1 calc PR A 2
H47F H -0.0620 0.0969 0.5469 0.126 Uiso 0.357(17) 1 calc PR A 2
C48' C -0.039(7) 0.032(3) 0.4413(18) 0.081(7) Uani 0.357(17) 1 d PDU A 2
H48D H -0.1059 0.0082 0.4430 0.122 Uiso 0.357(17) 1 calc PR A 2
H48E H 0.0423 0.0158 0.4424 0.122 Uiso 0.357(17) 1 calc PR A 2
H48F H -0.0461 0.0493 0.4165 0.122 Uiso 0.357(17) 1 calc PR A 2
C49' C 0.026(4) 0.1059(13) 0.4815(16) 0.089(7) Uani 0.357(17) 1 d PDU A 2
H49D H -0.0056 0.1228 0.5046 0.133 Uiso 0.357(17) 1 calc PR A 2
H49E H 0.0237 0.1270 0.4586 0.133 Uiso 0.357(17) 1 calc PR A 2
H49F H 0.1129 0.0960 0.4863 0.133 Uiso 0.357(17) 1 calc PR A 2
O17 O -0.2493(12) 0.2500 0.5000 0.112(3) Uani 1 2 d SDU . .
N5 N -0.0482(15) 0.2474(9) 0.5136(6) 0.093(4) Uani 0.50 1 d PDU . .
C50 C -0.1334(18) 0.2511(11) 0.4825(6) 0.097(5) Uani 0.50 1 d PDU . .
C51 C -0.075(3) 0.2626(15) 0.4421(8) 0.092(5) Uani 0.50 1 d PDU . .
H51A H -0.1416 0.2640 0.4231 0.137 Uiso 0.50 1 d PR . .
H51B H -0.0181 0.2378 0.4350 0.137 Uiso 0.50 1 d PR . .
H51C H -0.0320 0.2924 0.4426 0.137 Uiso 0.50 1 d PR . .
C52 C 0.0807(14) 0.2500 0.5000 0.104(4) Uani 1 2 d SDU . .
H52A H 0.0846 0.2629 0.4739 0.156 Uiso 0.50 1 d PR . .
H52B H 0.1154 0.2186 0.5000 0.156 Uiso 0.50 1 d PR . .
H52C H 0.1276 0.2698 0.5176 0.156 Uiso 0.50 1 d PR . .
C53 C -0.104(3) 0.2311(15) 0.5505(8) 0.097(5) Uani 0.50 1 d PDU . .
H53A H -0.1935 0.2344 0.5501 0.146 Uiso 0.50 1 d PR . .
H53C H -0.0704 0.2496 0.5717 0.146 Uiso 0.50 1 d PR . .
H53D H -0.0826 0.1983 0.5542 0.146 Uiso 0.50 1 d PR . .
O22 O -0.5940(9) 0.0021(3) 0.4706(3) 0.105(3) Uani 1 1 d U . .

loop_
_atom_site_aniso_label
_atom_site_aniso_U_11
_atom_site_aniso_U_22
_atom_site_aniso_U_33
_atom_site_aniso_U_23
_atom_site_aniso_U_13
_atom_site_aniso_U_12
Dy1 0.0491(7) 0.0513(7) 0.0396(6) 0.000 0.000 -0.0033(2)
Dy2 0.0488(7) 0.0502(7) 0.0373(6) 0.000 0.000 0.0001(2)
Dy3A 0.0584(13) 0.0446(9) 0.0708(11) 0.000 0.000 -0.0021(6)
N6A 0.108(9) 0.102(9) 0.114(9) 0.000 0.000 0.012(9)
O18A 0.068(4) 0.109(8) 0.135(8) 0.000 0.000 -0.026(7)
O19A 0.072(7) 0.062(6) 0.063(6) 0.000 0.000 -0.020(6)
O20A 0.159(17) 0.206(18) 0.203(18) 0.000 0.000 -0.004(17)
O21A 0.173(12) 0.143(12) 0.174(12) 0.000 0.000 0.000(12)
Dy3B 0.180(4) 0.0604(12) 0.0453(10) 0.000 0.000 -0.0205(17)
N6B 0.148(9) 0.096(9) 0.130(9) 0.000 0.000 -0.007(9)
O18B 0.153(9) 0.120(8) 0.130(9) 0.000 0.000 -0.007(8)
O19B 0.152(9) 0.115(9) 0.145(9) 0.000 0.000 -0.002(8)
O20B 0.157(11) 0.147(17) 0.211(18) 0.000 0.000 0.017(15)
O21B 0.088(11) 0.096(11) 0.108(11) -0.009(10) -0.001(10) -0.009(10)
O1 0.072(3) 0.060(3) 0.047(3) 0.002(2) 0.012(2) 0.010(3)
O2 0.067(4) 0.073(4) 0.054(3) 0.004(3) 0.017(3) -0.003(3)
O3 0.065(4) 0.080(4) 0.058(3) -0.009(3) 0.021(3) -0.001(3)
O4 0.065(3) 0.066(3) 0.046(3) 0.003(2) -0.004(2) -0.007(3)
O5 0.105(5) 0.059(3) 0.045(3) -0.002(3) -0.011(3) -0.008(3)
O6 0.173(7) 0.071(4) 0.060(4) 0.010(3) -0.023(4) -0.034(4)
O7 0.072(3) 0.057(3) 0.043(3) -0.005(2) 0.013(2) -0.007(2)
O8 0.071(4) 0.079(4) 0.067(4) 0.006(3) 0.030(3) 0.001(3)
O9 0.070(4) 0.067(3) 0.055(3) -0.005(3) 0.013(3) 0.005(3)
O10 0.063(3) 0.063(3) 0.053(3) -0.007(2) -0.006(2) 0.005(3)
O11 0.118(5) 0.067(4) 0.074(4) 0.000(3) -0.019(4) 0.000(3)
O12 0.103(4) 0.060(3) 0.050(3) 0.011(3) -0.007(3) 0.004(3)
C1 0.058(4) 0.058(4) 0.040(3) -0.001(3) 0.002(3) 0.000(3)
C2 0.064(4) 0.057(4) 0.041(3) 0.000(3) 0.010(3) 0.003(3)
C3 0.063(4) 0.058(4) 0.045(3) 0.000(3) 0.001(3) -0.002(3)
C4 0.059(4) 0.059(4) 0.045(3) 0.001(3) 0.007(3) -0.004(3)
C5 0.064(4) 0.056(4) 0.046(3) -0.001(3) -0.003(3) 0.003(3)
C6 0.060(4) 0.061(4) 0.045(4) 0.001(3) 0.010(3) 0.005(3)
C7 0.065(4) 0.062(4) 0.047(4) -0.004(3) 0.015(3) 0.006(3)
C8 0.066(4) 0.062(4) 0.051(4) 0.002(3) 0.013(3) 0.004(3)
C9 0.059(4) 0.062(4) 0.044(4) 0.000(3) 0.009(3) 0.002(3)
C10 0.066(4) 0.067(4) 0.051(4) -0.005(3) 0.012(3) 0.007(4)
C11 0.073(5) 0.061(4) 0.053(4) 0.001(3) 0.013(4) 0.012(4)
C12 0.061(5) 0.068(5) 0.054(4) -0.004(4) 0.009(4) -0.004(4)
C13 0.071(4) 0.057(4) 0.043(4) 0.000(3) 0.002(3) -0.002(3)
C14 0.081(5) 0.057(4) 0.047(4) 0.004(3) 0.000(4) -0.012(4)
C15 0.092(5) 0.058(4) 0.045(4) 0.000(3) -0.003(4) -0.013(4)
C16 0.094(5) 0.055(4) 0.046(4) 0.002(3) -0.004(4) -0.012(4)
C17 0.102(5) 0.056(4) 0.053(4) 0.004(3) -0.011(4) -0.011(4)
C18 0.086(5) 0.057(4) 0.054(4) -0.006(3) -0.012(4) -0.007(4)
C19 0.112(6) 0.061(4) 0.047(4) 0.004(4) -0.007(4) -0.020(4)
C20 0.060(4) 0.058(4) 0.046(4) -0.002(3) 0.004(3) -0.003(3)
C21 0.061(4) 0.059(4) 0.050(4) 0.001(3) 0.012(3) -0.003(3)
C22 0.061(4) 0.057(4) 0.048(4) -0.002(3) 0.009(3) -0.001(3)
C23 0.056(4) 0.062(4) 0.047(4) 0.000(3) 0.006(3) 0.001(3)
C24 0.062(4) 0.066(4) 0.047(4) 0.002(3) 0.014(3) -0.003(3)
C25 0.069(4) 0.057(4) 0.055(4) -0.002(3) 0.009(4) -0.010(3)
C26 0.065(5) 0.064(4) 0.049(4) 0.003(3) 0.008(4) 0.008(4)
C27 0.062(4) 0.057(4) 0.051(4) 0.001(3) -0.002(3) -0.004(3)
C28 0.070(4) 0.055(4) 0.051(4) 0.003(3) 0.003(4) 0.003(3)
C29 0.074(4) 0.055(4) 0.052(4) 0.006(3) -0.002(4) 0.003(3)
C30 0.077(5) 0.053(4) 0.050(4) 0.007(3) -0.004(4) -0.006(3)
C31 0.084(5) 0.053(4) 0.057(4) -0.001(3) -0.011(4) 0.000(4)
C32 0.079(5) 0.055(4) 0.060(4) -0.001(3) -0.012(4) 0.002(4)
C33 0.089(5) 0.054(4) 0.055(4) 0.005(3) -0.001(4) -0.003(4)
O13 0.045(5) 0.082(6) 0.158(9) 0.000 0.000 0.013(4)
N1 0.052(6) 0.115(8) 0.178(11) 0.000 0.000 0.015(6)
C34 0.055(8) 0.107(9) 0.158(12) -0.008(9) -0.014(8) 0.011(8)
C35 0.089(10) 0.121(10) 0.169(12) -0.002(10) -0.019(9) 0.006(9)
C36 0.044(8) 0.164(14) 0.142(13) 0.000 0.000 0.010(9)
C37 0.042(8) 0.107(9) 0.173(12) 0.002(9) -0.007(9) 0.010(8)
O14 0.060(5) 0.073(6) 0.167(9) 0.000 0.000 -0.011(5)
N2 0.146(11) 0.174(12) 0.249(13) 0.000 0.000 0.004(11)
C38 0.113(10) 0.117(8) 0.201(11) 0.000 0.000 -0.041(8)
C39 0.173(16) 0.146(11) 0.264(17) 0.000 0.000 0.022(14)
C40 0.202(19) 0.189(18) 0.30(2) 0.000 0.000 0.008(18)
C41 0.142(15) 0.191(16) 0.254(18) 0.000 0.000 0.044(15)
O15 0.192(17) 0.169(16) 0.129(14) -0.004(13) -0.019(14) -0.008(14)
N3 0.19(2) 0.164(17) 0.132(16) -0.002(14) 0.003(16) -0.013(17)
C42 0.20(2) 0.157(18) 0.144(17) -0.006(16) 0.010(17) -0.020(17)
C43 0.19(2) 0.17(2) 0.19(2) 0.005(19) 0.00(2) -0.046(19)
C44 0.16(2) 0.124(18) 0.113(17) -0.018(15) 0.014(17) -0.030(17)
C45 0.20(2) 0.147(19) 0.148(18) 0.004(17) -0.001(19) -0.021(18)
O16 0.096(5) 0.085(5) 0.095(5) 0.000(4) -0.011(4) -0.006(4)
N4 0.076(7) 0.080(7) 0.072(7) -0.003(6) -0.007(6) -0.001(6)
C46 0.078(8) 0.080(8) 0.081(7) 0.003(7) -0.015(7) 0.004(6)
C47 0.083(13) 0.088(10) 0.078(9) -0.008(9) 0.001(9) 0.013(9)
C48 0.086(9) 0.101(11) 0.076(9) -0.017(9) -0.005(8) 0.019(11)
C49 0.075(10) 0.088(10) 0.087(9) -0.006(9) -0.006(9) -0.001(8)
N4' 0.083(9) 0.082(9) 0.081(8) -0.004(8) -0.014(8) 0.000(8)
C46' 0.081(9) 0.083(9) 0.079(9) -0.003(8) -0.016(8) 0.005(8)
C47' 0.082(12) 0.094(13) 0.076(12) -0.012(12) -0.006(11) 0.006(13)
C48' 0.078(13) 0.091(12) 0.075(12) -0.011(11) -0.005(11) 0.009(11)
C49' 0.083(12) 0.096(13) 0.088(11) -0.003(12) -0.005(12) 0.002(11)
O17 0.079(6) 0.108(6) 0.151(7) 0.025(6) 0.000 0.000
N5 0.057(7) 0.097(8) 0.125(10) 0.030(9) 0.001(7) 0.008(7)
C50 0.065(8) 0.098(9) 0.129(10) 0.030(9) 0.006(7) 0.004(8)
C51 0.066(9) 0.097(9) 0.112(9) 0.021(9) -0.004(8) 0.000(8)
C52 0.066(7) 0.106(8) 0.140(9) 0.025(8) 0.000 0.000
C53 0.059(10) 0.105(10) 0.128(11) 0.029(10) 0.004(9) 0.010(9)
O22 0.112(7) 0.084(6) 0.119(7) 0.003(5) -0.014(6) -0.017(5)

loop_
_atom_type_symbol
_atom_type_description
_atom_type_scat_dispersion_real
_atom_type_scat_dispersion_imag
_atom_type_scat_source
C C 0.0033 0.0016 'International Tables Vol C Tables 4.2.6.8 and 6.1.1.4'
H H 0.0000 0.0000 'International Tables Vol C Tables 4.2.6.8 and 6.1.1.4'
N N 0.0061 0.0033 'International Tables Vol C Tables 4.2.6.8 and 6.1.1.4'
O O 0.0106 0.0060 'International Tables Vol C Tables 4.2.6.8 and 6.1.1.4'
Dy Dy -0.1892 4.4098 'International Tables Vol C Tables 4.2.6.8 and 6.1.1.4'

loop_
_geom_angle_atom_site_label_1
_geom_angle_atom_site_label_2
_geom_angle_atom_site_label_3
_geom_angle
_geom_angle_site_symmetry_1
_geom_angle_site_symmetry_3
O8 Dy1 O8 73.9(4) 6_556 .
O8 Dy1 O5 122.3(3) 6_556 1_655
O8 Dy1 O5 75.5(3) . 1_655
O8 Dy1 O5 75.5(3) 6_556 6_656
O8 Dy1 O5 122.3(3) . 6_656
O5 Dy1 O5 81.6(3) 1_655 6_656
O8 Dy1 O13 143.01(19) 6_556 .
O8 Dy1 O13 143.01(19) . .
O5 Dy1 O13 78.6(3) 1_655 .
O5 Dy1 O13 78.6(3) 6_656 .
O8 Dy1 O2 76.3(3) 6_556 8_665
O8 Dy1 O2 124.7(2) . 8_665
O5 Dy1 O2 157.7(3) 1_655 8_665
O5 Dy1 O2 92.8(2) 6_656 8_665
O13 Dy1 O2 79.2(3) . 8_665
O8 Dy1 O2 124.7(2) 6_556 3_656
O8 Dy1 O2 76.3(3) . 3_656
O5 Dy1 O2 92.8(2) 1_655 3_656
O5 Dy1 O2 157.7(3) 6_656 3_656
O13 Dy1 O2 79.2(3) . 3_656
O2 Dy1 O2 84.3(3) 8_665 3_656
O3 Dy2 O3 74.9(4) 3_656 8_665
O3 Dy2 O12 120.2(3) 3_656 8_565
O3 Dy2 O12 74.5(3) 8_665 8_565
O3 Dy2 O12 74.5(3) 3_656 3_556
O3 Dy2 O12 120.2(3) 8_665 3_556
O12 Dy2 O12 78.6(3) 8_565 3_556
O3 Dy2 O9 77.8(2) 3_656 .
O3 Dy2 O9 127.8(2) 8_665 .
O12 Dy2 O9 156.3(3) 8_565 .
O12 Dy2 O9 93.2(2) 3_556 .
O3 Dy2 O9 127.8(2) 3_656 6_556
O3 Dy2 O9 77.8(2) 8_665 6_556
O12 Dy2 O9 93.2(2) 8_565 6_556
O12 Dy2 O9 156.3(3) 3_556 6_556
O9 Dy2 O9 85.5(3) . 6_556
O3 Dy2 O14 142.51(18) 3_656 .
O3 Dy2 O14 142.51(18) 8_665 .
O12 Dy2 O14 79.9(3) 8_565 .
O12 Dy2 O14 79.9(3) 3_556 .
O9 Dy2 O14 76.8(3) . .
O9 Dy2 O14 76.8(3) 6_556 .
O11 Dy3A O11 97.4(4) . 6_557
O11 Dy3A O6 157.8(4) . 2_465
O11 Dy3A O6 82.4(3) 6_557 2_465
O11 Dy3A O6 82.4(3) . 5_466
O11 Dy3A O6 157.8(4) 6_557 5_466
O6 Dy3A O6 89.5(4) 2_465 5_466
O11 Dy3A O19A 74.4(3) . .
O11 Dy3A O19A 74.4(3) 6_557 .
O6 Dy3A O19A 84.3(4) 2_465 .
O6 Dy3A O19A 84.3(4) 5_466 .
O11 Dy3A O18A 106.2(3) . .
O11 Dy3A O18A 106.2(3) 6_557 .
O6 Dy3A O18A 53.4(3) 2_465 .
O6 Dy3A O18A 53.4(3) 5_466 .
O19A Dy3A O18A 49.1(3) . .
O11 Dy3A N6A 90.2(3) . .
O11 Dy3A N6A 90.2(3) 6_557 .
O6 Dy3A N6A 67.6(3) 2_465 .
O6 Dy3A N6A 67.6(3) 5_466 .
O19A Dy3A N6A 24.4(2) . .
O18A Dy3A N6A 24.7(2) . .
O19A N6A O18A 121.2(9) . .
O19A N6A O20A 119.6(9) . .
O18A N6A O20A 119.2(9) . .
O19A N6A Dy3A 60.2(5) . .
O18A N6A Dy3A 61.0(5) . .
O20A N6A Dy3A 179.8(8) . .
N6A O18A Dy3A 94.3(6) . .
N6A O19A Dy3A 95.4(6) . .
O6 Dy3B O6 95.9(4) 2_465 5_466
O6 Dy3B O11 165.7(5) 2_465 .
O6 Dy3B O11 83.5(3) 5_466 .
O6 Dy3B O11 83.5(3) 2_465 6_557
O6 Dy3B O11 165.7(5) 5_466 6_557
O11 Dy3B O11 93.6(4) . 6_557
O6 Dy3B O19B 75.2(4) 2_465 .
O6 Dy3B O19B 75.2(4) 5_466 .
O11 Dy3B O19B 90.9(4) . .
O11 Dy3B O19B 90.9(4) 6_557 .
O6 Dy3B O18B 107.2(4) 2_465 .
O6 Dy3B O18B 107.2(4) 5_466 .
O11 Dy3B O18B 59.8(4) . .
O11 Dy3B O18B 59.8(4) 6_557 .
O19B Dy3B O18B 48.7(3) . .
O6 Dy3B N6B 91.2(5) 2_465 .
O6 Dy3B N6B 91.2(5) 5_466 .
O11 Dy3B N6B 74.5(4) . .
O11 Dy3B N6B 74.5(4) 6_557 .
O19B Dy3B N6B 24.3(2) . .
O18B Dy3B N6B 24.4(2) . .
O20B N6B O19B 120.9(9) . .
O20B N6B O18B 120.5(9) . .
O19B N6B O18B 118.6(9) . .
O20B N6B Dy3B 180.0(8) . .
O19B N6B Dy3B 59.1(5) . .
O18B N6B Dy3B 59.5(5) . .
N6B O18B Dy3B 96.1(6) . .
N6B O19B Dy3B 96.6(6) . .
C6 O1 C2 117.8(6) . .
C12 O2 Dy1 129.2(6) . 3_456
C12 O3 Dy2 157.4(7) . 3_456
C13 O4 C3 117.7(7) . .
C19 O5 Dy1 148.7(8) . 1_455
C19 O6 Dy3B 152.9(8) . 5_466
C19 O6 Dy3A 142.4(9) . 5_466
Dy3B O6 Dy3A 18.32(17) 5_466 5_466
C20 O7 C4 117.5(6) . .
C26 O8 Dy1 162.3(7) . .
C26 O9 Dy2 126.4(6) . .
C27 O10 C5 117.7(7) . .
C33 O11 Dy3A 147.3(7) . .
C33 O11 Dy3B 133.7(7) . .
Dy3A O11 Dy3B 18.14(15) . .
C33 O12 Dy2 147.7(7) . 3_556
C2 C1 C5 110.5(7) . .
C2 C1 C3 112.7(7) . .
C5 C1 C3 105.0(7) . .
C2 C1 C4 105.2(7) . .
C5 C1 C4 113.5(7) . .
C3 C1 C4 110.1(7) . .
O1 C2 C1 108.8(7) . .
O4 C3 C1 107.7(7) . .
O7 C4 C1 108.2(7) . .
O10 C5 C1 108.2(7) . .
O1 C6 C7 124.3(7) . .
O1 C6 C11 115.8(8) . .
C7 C6 C11 119.9(8) . .
C6 C7 C8 119.7(8) . .
C7 C8 C9 120.4(8) . .
C10 C9 C8 119.3(8) . .
C10 C9 C12 121.1(8) . .
C8 C9 C12 119.6(8) . .
C11 C10 C9 120.1(8) . .
C10 C11 C6 120.6(8) . .
O3 C12 O2 125.9(9) . .
O3 C12 C9 116.3(8) . .
O2 C12 C9 117.8(8) . .
C18 C13 O4 125.2(8) . .
C18 C13 C14 120.1(8) . .
O4 C13 C14 114.7(8) . .
C15 C14 C13 119.8(8) . .
C14 C15 C16 120.4(9) . .
C17 C16 C15 119.4(8) . .
C17 C16 C19 120.7(8) . .
C15 C16 C19 119.9(8) . .
C16 C17 C18 120.5(9) . .
C13 C18 C17 119.4(8) . .
O5 C19 O6 123.1(9) . .
O5 C19 C16 118.0(8) . .
O6 C19 C16 118.8(8) . .
O7 C20 C21 124.3(7) . .
O7 C20 C25 115.7(7) . .
C21 C20 C25 119.9(8) . .
C22 C21 C20 118.9(8) . .
C23 C22 C21 120.8(8) . .
C22 C23 C24 119.3(8) . .
C22 C23 C26 121.1(8) . .
C24 C23 C26 119.6(8) . .
C25 C24 C23 120.8(8) . .
C24 C25 C20 120.1(8) . .
O8 C26 O9 124.8(8) . .
O8 C26 C23 116.6(8) . .
O9 C26 C23 118.6(8) . .
O10 C27 C28 114.9(8) . .
O10 C27 C32 124.3(8) . .
C28 C27 C32 120.8(8) . .
C29 C28 C27 119.3(8) . .
C30 C29 C28 121.1(8) . .
C31 C30 C29 119.2(8) . .
C31 C30 C33 119.8(8) . .
C29 C30 C33 120.9(8) . .
C30 C31 C32 121.1(9) . .
C27 C32 C31 118.5(9) . .
O11 C33 O12 123.3(9) . .
O11 C33 C30 119.1(9) . .
O12 C33 C30 117.5(8) . .
C34 O13 C34 56.7(17) . 6_556
C34 O13 Dy1 135.6(13) . .
C34 O13 Dy1 135.6(13) 6_556 .
C34 N1 C34 57.9(18) 6_556 .
C34 N1 C36 150.8(9) 6_556 .
C34 N1 C36 150.8(9) . .
C34 N1 C37 47.0(11) 6_556 .
C34 N1 C37 104.8(15) . .
C36 N1 C37 104.3(10) . .
C34 N1 C37 104.8(15) 6_556 6_556
C34 N1 C37 47.0(11) . 6_556
C36 N1 C37 104.3(10) . 6_556
C37 N1 C37 150.7(19) . 6_556
C37 C34 C34 141.1(13) 6_556 6_556
C37 C34 N1 80.4(14) 6_556 .
C34 C34 N1 61.0(9) 6_556 .
C37 C34 O13 151(2) 6_556 .
C34 C34 O13 61.7(9) 6_556 .
N1 C34 O13 120.8(17) . .
C37 C34 C35 35.3(12) 6_556 .
C34 C34 C35 173.5(16) 6_556 .
N1 C34 C35 115.7(14) . .
O13 C34 C35 119.7(14) . .
C37 C35 C34 47.6(16) 6_556 .
C35 C37 C34 97(2) 6_556 6_556
C35 C37 N1 150(3) 6_556 .
C34 C37 N1 52.6(12) 6_556 .
C38 O14 Dy2 144.3(9) . .
C38 N2 C41 121.0(12) . .
C38 N2 C40 120.5(11) . .
C41 N2 C40 118.5(11) . .
O14 C38 N2 126.9(12) . .
O14 C38 C39 121.6(11) . .
N2 C38 C39 111.6(11) . .
C44 N3 C42 125.4(18) . .
C44 N3 C45 121.9(18) . .
C42 N3 C45 112(3) . .
O15 C42 N3 103(2) . .
O15 C42 C43 119(2) . .
N3 C42 C43 134(3) . .
C46 O16 C46' 46.4(14) . .
C46 N4 C49 121.2(17) . .
C46 N4 C48 113.4(17) . .
C49 N4 C48 125.2(19) . .
O16 C46 N4 116.7(15) . .
O16 C46 C47 130.0(19) . .
N4 C46 C47 113.4(18) . .
C46' N4' C49' 118(3) . .
C46' N4' C48' 114(3) . .
C49' N4' C48' 127(4) . .
O16 C46' N4' 105(2) . .
O16 C46' C47' 146(3) . .
N4' C46' C47' 108(3) . .
C50 O17 C50 51.4(19) . 3_556
C50 N5 N5 97.8(19) 3_556 3_556
C50 N5 C50 57(2) 3_556 .
N5 N5 C50 40.8(10) 3_556 .
C50 N5 C52 168(2) 3_556 .
N5 N5 C52 71.3(8) 3_556 .
C50 N5 C52 112.0(14) . .
C50 N5 C53 59(2) 3_556 .
N5 N5 C53 154(2) 3_556 .
C50 N5 C53 113.8(17) . .
C52 N5 C53 132.4(17) . .
C50 N5 C51 72(2) 3_556 3_556
N5 N5 C51 169.2(15) 3_556 3_556
C50 N5 C51 128.4(18) . 3_556
C52 N5 C51 119.4(16) . 3_556
C53 N5 C51 16(2) . 3_556
N5 C50 C50 82(2) 3_556 3_556
N5 C50 C53 82(2) 3_556 3_556
C50 C50 C53 155(4) 3_556 3_556
N5 C50 O17 146(3) 3_556 .
C50 C50 O17 64.3(10) 3_556 .
C53 C50 O17 128(2) 3_556 .
N5 C50 N5 41(2) 3_556 .
C50 C50 N5 40.7(9) 3_556 .
C53 C50 N5 122(2) 3_556 .
O17 C50 N5 105.0(15) . .
N5 C50 C51 74(2) 3_556 .
C50 C50 C51 154(2) 3_556 .
C53 C50 C51 14(2) 3_556 .
O17 C50 C51 138.9(19) . .
N5 C50 C51 115.2(17) . .
C53 C51 C50 44(6) 3_556 .
C53 C51 N5 69(6) 3_556 3_556
C50 C51 N5 34.6(9) . 3_556
N5 C52 N5 37.4(15) 3_556 .
C51 C53 C50 122(8) 3_556 3_556
C51 C53 N5 94(7) 3_556 .
C50 C53 N5 38.6(11) 3_556 .

loop_
_geom_bond_atom_site_label_1
_geom_bond_atom_site_label_2
_geom_bond_distance
_geom_bond_site_symmetry_2
Dy1 O8 2.262(6) 6_556
Dy1 O8 2.262(6) .
Dy1 O5 2.268(6) 1_655
Dy1 O5 2.268(6) 6_656
Dy1 O13 2.311(10) .
Dy1 O2 2.326(6) 8_665
Dy1 O2 2.326(6) 3_656
Dy2 O3 2.289(6) 3_656
Dy2 O3 2.289(6) 8_665
Dy2 O12 2.291(6) 8_565
Dy2 O12 2.291(6) 3_556
Dy2 O9 2.335(6) .
Dy2 O9 2.335(6) 6_556
Dy2 O14 2.348(10) .
Dy3A O11 2.244(8) .
Dy3A O11 2.244(8) 6_557
Dy3A O6 2.296(8) 2_465
Dy3A O6 2.296(8) 5_466
Dy3A O19A 2.481(12) .
Dy3A O18A 2.496(12) .
Dy3A N6A 2.845(15) .
N6A O19A 1.179(9) .
N6A O18A 1.193(9) .
N6A O20A 1.203(9) .
Dy3B O6 2.177(7) 2_465
Dy3B O6 2.177(7) 5_466
Dy3B O11 2.312(8) .
Dy3B O11 2.312(8) 6_557
Dy3B O19B 2.496(13) .
Dy3B O18B 2.502(13) .
Dy3B N6B 2.888(16) .
N6B O20B 1.179(9) .
N6B O19B 1.195(9) .
N6B O18B 1.200(9) .
O1 C6 1.376(10) .
O1 C2 1.424(9) .
O2 C12 1.249(11) .
O2 Dy1 2.326(6) 3_456
O3 C12 1.242(11) .
O3 Dy2 2.289(6) 3_456
O4 C13 1.376(10) .
O4 C3 1.427(10) .
O5 C19 1.247(11) .
O5 Dy1 2.268(6) 1_455
O6 C19 1.262(11) .
O6 Dy3B 2.177(7) 5_466
O6 Dy3A 2.296(8) 5_466
O7 C20 1.376(10) .
O7 C4 1.429(9) .
O8 C26 1.255(11) .
O9 C26 1.261(11) .
O10 C27 1.354(10) .
O10 C5 1.457(10) .
O11 C33 1.248(12) .
O12 C33 1.255(11) .
O12 Dy2 2.291(6) 3_556
C1 C2 1.523(11) .
C1 C5 1.526(11) .
C1 C3 1.540(12) .
C1 C4 1.541(11) .
C6 C7 1.384(12) .
C6 C11 1.387(12) .
C7 C8 1.392(11) .
C8 C9 1.395(12) .
C9 C10 1.389(12) .
C9 C12 1.520(12) .
C10 C11 1.381(12) .
C13 C18 1.374(12) .
C13 C14 1.392(12) .
C14 C15 1.369(12) .
C15 C16 1.387(12) .
C16 C17 1.376(13) .
C16 C19 1.496(13) .
C17 C18 1.389(13) .
C20 C21 1.389(12) .
C20 C25 1.390(12) .
C21 C22 1.387(11) .
C22 C23 1.380(12) .
C23 C24 1.379(12) .
C23 C26 1.522(11) .
C24 C25 1.363(12) .
C27 C28 1.389(12) .
C27 C32 1.400(12) .
C28 C29 1.389(12) .
C29 C30 1.386(12) .
C30 C31 1.385(12) .
C30 C33 1.505(13) .
C31 C32 1.402(12) .
O13 C34 1.294(17) .
O13 C34 1.294(17) 6_556
N1 C34 1.269(17) 6_556
N1 C34 1.269(17) .
N1 C36 1.403(16) .
N1 C37 1.57(2) .
N1 C37 1.57(2) 6_556
C34 C37 1.17(3) 6_556
C34 C34 1.23(4) 6_556
C34 C35 1.569(18) .
C35 C37 0.91(2) 6_556
C37 C35 0.91(2) 6_556
C37 C34 1.17(3) 6_556
O14 C38 1.301(15) .
N2 C38 1.435(14) .
N2 C41 1.476(15) .
N2 C40 1.496(16) .
C38 C39 1.518(16) .
O15 C42 1.31(2) .
N3 C44 1.43(2) .
N3 C42 1.43(2) .
N3 C45 1.48(2) .
C42 C43 1.53(2) .
O16 C46 1.313(16) .
O16 C46' 1.32(2) .
N4 C46 1.371(17) .
N4 C49 1.446(19) .
N4 C48 1.49(2) .
C46 C47 1.54(2) .
N4' C46' 1.43(2) .
N4' C49' 1.43(2) .
N4' C48' 1.46(2) .
C46' C47' 1.57(2) .
O17 C50 1.376(18) .
O17 C50 1.376(18) 3_556
N5 C50 0.92(2) 3_556
N5 N5 0.93(4) 3_556
N5 C50 1.400(19) .
N5 C52 1.456(17) .
N5 C53 1.47(2) .
N5 C51 1.56(4) 3_556
C50 N5 0.92(2) 3_556
C50 C50 1.19(4) 3_556
C50 C53 1.27(4) 3_556
C50 C51 1.54(2) .
C51 C53 0.44(5) 3_556
C51 N5 1.56(4) 3_556
C52 N5 1.456(17) 3_556
C53 C51 0.44(5) 3_556
C53 C50 1.27(4) 3_556
